data_4323361
loop_
_publ_author_name
'Dietrich Gudat'
'Martin Nieger'
'Martin Schrott'

_publ_section_title
;
 Reactions of Bis(triphenylphosphonio)isophosphindolide Salts with
 Mercury(II) Compounds: Coordination Induced Addition and Oxidation
 Reactions and Synthesis of a Monomeric 1:1 Complex of the Type
 [R2(R'O)P]HgBr2
;
_journal_name_full 'Inorganic Chemistry'
_journal_page_first 1476
_journal_page_last 1481
_journal_paper_doi 10.1021/ic960883o
_journal_volume 36
_journal_year 1997
_chemical_formula_analytical 'C45 H37 Br2 Hg O P3 - 2 C H2 Cl2'
_chemical_formula_sum 'C47 H41 Br2 Cl4 Hg O P3'
_chemical_formula_weight 1216.92
_chemical_name_systematic
;
 Dibromo-(2-methoxy-1,3-bis(triphenylphosphonio)-isophosphindol)-
 quecksilber(II)
;
_space_group_IT_number 15
_symmetry_cell_setting monoclinic
_symmetry_space_group_name_Hall '-C 2yc'
_symmetry_space_group_name_H-M 'C 1 2/c 1'
_atom_sites_solution_hydrogens geom
_atom_sites_solution_primary direct
_atom_sites_solution_secondary difmap
_audit_creation_method SHELXL
_cell_angle_alpha 90.00
_cell_angle_beta 91.910(10)
_cell_angle_gamma 90.00
_cell_formula_units_Z 8
_cell_length_a 20.028(2)
_cell_length_b 15.513(2)
_cell_length_c 30.247(8)
_cell_measurement_reflns_used 25
_cell_measurement_temperature 208(2)
_cell_measurement_theta_max 46
_cell_measurement_theta_min 40
_cell_volume 9392(3)
_computing_cell_refinement 'Enraf-Nonius CAD4'
_computing_data_collection 'Enraf-Nonius CAD4'
_computing_data_reduction 'XCAD4 (Sheldrick & Harms, 1989)'
_computing_molecular_graphics 'SHELXTL-Plus (Sheldrick & Siemens, 1989)'
_computing_publication_material 'SHELXL-93 (Sheldrick, 1993)'
_computing_structure_refinement 'SHELXL-93 (Sheldrick, 1993)'
_computing_structure_solution 'SHELXTL-Plus (Sheldrick & Siemens, 1989)'
_diffrn_ambient_temperature 208(2)
_diffrn_measurement_device 'Enraf-Nonius CAD4'
_diffrn_measurement_method two-theta/omega-scans
_diffrn_radiation_monochromator graphite
_diffrn_radiation_source 'fine-focus sealed tube'
_diffrn_radiation_type CuKa
_diffrn_radiation_wavelength 1.54178
_diffrn_reflns_av_R_equivalents 0.0596
_diffrn_reflns_av_sigmaI/netI 0.0363
_diffrn_reflns_limit_h_max 23
_diffrn_reflns_limit_h_min -23
_diffrn_reflns_limit_k_max 0
_diffrn_reflns_limit_k_min -18
_diffrn_reflns_limit_l_max 0
_diffrn_reflns_limit_l_min -35
_diffrn_reflns_number 8123
_diffrn_reflns_theta_max 64.85
_diffrn_reflns_theta_min 2.92
_diffrn_standards_decay_% +-3
_diffrn_standards_interval_count '200 (orientation)'
_diffrn_standards_interval_time '120 (intensity)'
_diffrn_standards_number '2 (orientation), 3 (intensity)'
_exptl_absorpt_coefficient_mu 11.205
_exptl_absorpt_correction_type DIFABS
_exptl_crystal_colour yellow
_exptl_crystal_density_diffrn 1.721
_exptl_crystal_description prisms
_exptl_crystal_F_000 4752
_exptl_crystal_size_max 0.35
_exptl_crystal_size_mid 0.25
_exptl_crystal_size_min 0.20
_refine_diff_density_max 2.595
_refine_diff_density_min -3.454
_refine_diff_density_rms .212
_refine_ls_extinction_method none
_refine_ls_goodness_of_fit_all 1.115
_refine_ls_goodness_of_fit_obs 1.145
_refine_ls_hydrogen_treatment riding
_refine_ls_matrix_type full
_refine_ls_number_parameters 523
_refine_ls_number_reflns 7955
_refine_ls_number_restraints 0
_refine_ls_restrained_S_all 1.115
_refine_ls_restrained_S_obs 1.145
_refine_ls_R_factor_all 0.0698
_refine_ls_R_factor_obs 0.0568
_refine_ls_shift/esd_max -0.001
_refine_ls_shift/esd_mean 0.000
_refine_ls_structure_factor_coef Fsqd
_refine_ls_weighting_details 'w=1/[s^2^(Fo^2^)+( 0.1193P)^2^+57.8497P] where P=(Fo^2^+2Fc^2^)/3'
_refine_ls_weighting_scheme calc
_refine_ls_wR_factor_all 0.1774
_refine_ls_wR_factor_obs 0.1648
_reflns_number_observed 6593
_reflns_number_total 7955
_reflns_observed_criterion >2sigma(I)
_cod_data_source_file ic960883o_2.cif
_cod_data_source_block ms02ttda
_cod_depositor_comments
;
The following automatic conversions were performed:

'_refine_ls_weighting_scheme' value 'calc w=1/[s^2^(Fo^2^)+(
0.1193P)^2^+57.8497P] where P=(Fo^2^+2Fc^2^)/3' was changed to
'calc'. New tag '_refine_ls_weighting_details' was created. The value
of the new tag was set to 'w=1/[s^2^(Fo^2^)+( 0.1193P)^2^+57.8497P]
where P=(Fo^2^+2Fc^2^)/3'.

Automatic conversion script
Id: cif_fix_values 3143 2015-03-26 13:38:13Z robertas 
;
_cod_original_cell_volume 9392.4(29)
_cod_database_code 4323361

loop_
_symmetry_equiv_pos_as_xyz
'x, y, z'
'-x, y, -z+1/2'
'x+1/2, y+1/2, z'
'-x+1/2, y+1/2, -z+1/2'
'-x, -y, -z'
'x, -y, z-1/2'
'-x+1/2, -y+1/2, -z'
'x+1/2, -y+1/2, z-1/2'

loop_
_atom_site_aniso_label
_atom_site_aniso_U_11
_atom_site_aniso_U_22
_atom_site_aniso_U_33
_atom_site_aniso_U_23
_atom_site_aniso_U_13
_atom_site_aniso_U_12
Hg1 0.0275(2) 0.0228(2) 0.0261(2) -0.00034(12) -0.00177(14) -0.00010(11)
Br1 0.0718(7) 0.0266(4) 0.0516(7) 0.0046(4) -0.0013(5) -0.0090(4)
Br2 0.0302(5) 0.0522(6) 0.0533(7) -0.0084(5) 0.0100(4) 0.0064(4)
O1 0.010(2) 0.030(3) 0.031(3) 0.003(2) 0.006(2) -0.003(2)
C1 0.023(4) 0.030(4) 0.033(5) -0.005(3) 0.011(3) 0.004(3)
P1 0.0105(7) 0.0208(8) 0.0149(9) 0.0011(7) 0.0035(7) -0.0015(6)
C2 0.007(3) 0.028(3) 0.022(4) -0.001(3) 0.001(3) -0.002(2)
C3 0.010(3) 0.029(4) 0.019(4) -0.001(3) 0.006(3) 0.002(3)
C4 0.014(3) 0.037(4) 0.031(5) -0.001(4) 0.005(3) -0.005(3)
C5 0.028(4) 0.034(4) 0.043(6) 0.004(4) 0.012(4) -0.016(3)
C6 0.031(4) 0.037(4) 0.045(6) 0.007(4) 0.018(4) -0.008(4)
C7 0.022(4) 0.034(4) 0.042(5) -0.001(4) 0.003(4) -0.001(3)
C8 0.012(3) 0.025(3) 0.025(4) 0.005(3) 0.008(3) -0.004(3)
C9 0.018(3) 0.025(3) 0.021(4) -0.001(3) 0.006(3) -0.002(3)
P2 0.0099(7) 0.0254(8) 0.0218(10) -0.0028(7) -0.0003(7) 0.0005(6)
C10 0.014(3) 0.028(4) 0.027(4) -0.005(3) 0.006(3) -0.001(3)
C11 0.016(3) 0.027(4) 0.038(5) 0.000(3) 0.008(3) 0.000(3)
C12 0.033(4) 0.031(4) 0.053(7) -0.015(4) 0.016(4) -0.003(3)
C13 0.033(5) 0.052(5) 0.048(7) -0.031(5) 0.010(4) -0.008(4)
C14 0.034(4) 0.075(7) 0.024(5) -0.011(5) 0.008(4) -0.007(4)
C15 0.031(4) 0.050(5) 0.022(4) -0.003(4) -0.004(3) -0.002(4)
C16 0.014(3) 0.025(3) 0.033(5) -0.003(3) -0.004(3) 0.003(3)
C17 0.022(4) 0.031(4) 0.038(5) -0.010(4) -0.008(3) 0.006(3)
C18 0.018(4) 0.043(5) 0.062(7) -0.008(5) -0.018(4) 0.005(3)
C19 0.015(4) 0.042(5) 0.070(7) 0.000(5) 0.003(4) -0.004(3)
C20 0.018(4) 0.040(4) 0.046(6) 0.003(4) 0.019(4) 0.001(3)
C21 0.018(3) 0.036(4) 0.030(5) -0.004(4) 0.004(3) 0.005(3)
C22 0.016(3) 0.029(4) 0.019(4) 0.000(3) -0.001(3) -0.006(3)
C23 0.014(3) 0.036(4) 0.035(5) 0.005(3) -0.001(3) 0.007(3)
C24 0.041(5) 0.033(4) 0.041(6) 0.007(4) 0.002(4) 0.010(4)
C25 0.043(5) 0.038(5) 0.038(6) 0.009(4) -0.004(4) -0.011(4)
C26 0.033(5) 0.048(5) 0.044(6) 0.007(4) 0.011(4) -0.006(4)
C27 0.029(4) 0.033(4) 0.031(5) -0.001(4) 0.009(4) 0.001(3)
P3 0.0144(8) 0.0289(9) 0.0185(10) 0.0011(8) 0.0011(7) -0.0018(7)
C28 0.024(4) 0.039(4) 0.023(4) 0.011(4) 0.000(3) 0.002(3)
C29 0.023(4) 0.038(5) 0.040(5) -0.002(4) 0.002(4) 0.009(3)
C30 0.057(6) 0.044(5) 0.049(7) 0.008(5) 0.008(5) 0.019(5)
C31 0.050(6) 0.062(7) 0.059(7) 0.018(6) -0.003(5) 0.027(5)
C32 0.043(6) 0.073(7) 0.052(7) 0.003(6) -0.022(5) 0.022(5)
C33 0.035(5) 0.057(6) 0.035(5) -0.003(4) -0.008(4) 0.009(4)
C34 0.029(4) 0.032(4) 0.020(4) 0.002(3) 0.005(3) -0.005(3)
C35 0.025(4) 0.059(6) 0.033(5) -0.006(4) 0.016(4) 0.009(4)
C36 0.037(5) 0.063(6) 0.051(7) -0.001(5) 0.029(5) -0.005(4)
C37 0.064(7) 0.056(6) 0.033(6) -0.013(5) 0.030(5) -0.002(5)
C38 0.075(7) 0.067(7) 0.027(6) 0.005(5) 0.016(5) -0.004(6)
C39 0.039(5) 0.055(5) 0.018(5) 0.003(4) 0.012(4) 0.004(4)
C40 0.015(3) 0.036(4) 0.027(4) -0.001(3) -0.002(3) -0.006(3)
C41 0.022(4) 0.040(4) 0.028(5) -0.005(4) 0.002(3) -0.002(3)
C42 0.048(5) 0.035(4) 0.036(5) -0.003(4) 0.001(4) -0.009(4)
C43 0.046(5) 0.042(5) 0.048(6) -0.003(5) 0.015(5) -0.020(4)
C44 0.035(5) 0.054(6) 0.071(8) -0.008(6) 0.026(5) -0.022(4)
C45 0.025(4) 0.040(4) 0.034(5) -0.009(4) 0.009(4) -0.007(3)
C46 0.098(11) 0.084(9) 0.090(11) -0.042(9) -0.015(9) 0.032(8)
Cl1 0.094(3) 0.092(3) 0.152(4) -0.057(3) -0.001(3) 0.010(2)
Cl2 0.222(7) 0.128(4) 0.151(5) -0.052(4) -0.122(5) 0.025(4)
C47 0.062(8) 0.087(10) 0.107(12) -0.029(9) -0.002(8) 0.027(7)
Cl3 0.086(2) 0.057(2) 0.124(3) -0.004(2) 0.010(2) 0.006(2)
Cl4 0.208(7) 0.172(6) 0.179(7) 0.085(6) 0.048(5) -0.018(5)

loop_
_atom_site_label
_atom_site_type_symbol
_atom_site_fract_x
_atom_site_fract_y
_atom_site_fract_z
_atom_site_U_iso_or_equiv
_atom_site_thermal_displace_type
_atom_site_occupancy
_atom_site_calc_flag
_atom_site_refinement_flags
_atom_site_disorder_group
Hg1 Hg 0.094729(15) 0.56709(2) 0.144560(11) 0.02554(15) Uani 1 d . .
Br1 Br 0.06031(6) 0.41420(6) 0.15446(4) 0.0501(3) Uani 1 d . .
Br2 Br 0.21095(5) 0.56178(6) 0.09952(4) 0.0451(3) Uani 1 d . .
O1 O 0.0205(2) 0.7337(3) 0.1775(2) 0.0233(11) Uani 1 d . .
C1 C 0.0000(4) 0.8222(5) 0.1855(3) 0.028(2) Uani 1 d . .
H1A H -0.0409(4) 0.8222(5) 0.2018(3) 0.043 Uiso 1 calc R .
H1B H -0.0075(4) 0.8516(5) 0.1575(3) 0.043 Uiso 1 calc R .
H1C H 0.0348(4) 0.8517(5) 0.2027(3) 0.043 Uiso 1 calc R .
P1 P 0.08886(7) 0.72114(11) 0.15036(6) 0.0153(4) Uani 1 d . .
C2 C 0.1572(3) 0.7725(4) 0.1761(2) 0.0190(15) Uani 1 d . .
C3 C 0.1813(3) 0.8414(5) 0.1475(2) 0.0191(14) Uani 1 d . .
C4 C 0.2320(3) 0.8992(5) 0.1559(3) 0.027(2) Uani 1 d . .
H4 H 0.2557(3) 0.8970(5) 0.1833(3) 0.033 Uiso 1 calc R .
C5 C 0.2490(4) 0.9606(5) 0.1251(3) 0.035(2) Uani 1 d . .
H5 H 0.2842(4) 0.9991(5) 0.1317(3) 0.042 Uiso 1 calc R .
C6 C 0.2149(4) 0.9657(6) 0.0850(3) 0.037(2) Uani 1 d . .
H6 H 0.2263(4) 1.0082(6) 0.0644(3) 0.045 Uiso 1 calc R .
C7 C 0.1630(4) 0.9073(5) 0.0748(3) 0.033(2) Uani 1 d . .
H7 H 0.1405(4) 0.9096(5) 0.0470(3) 0.039 Uiso 1 calc R .
C8 C 0.1449(3) 0.8458(5) 0.1060(3) 0.0206(15) Uani 1 d . .
C9 C 0.0903(3) 0.7825(5) 0.1028(3) 0.0213(15) Uani 1 d . .
P2 P 0.19295(8) 0.74501(11) 0.22625(6) 0.0191(4) Uani 1 d . .
C10 C 0.1780(3) 0.8231(5) 0.2691(3) 0.023(2) Uani 1 d . .
C11 C 0.1525(3) 0.9033(5) 0.2570(3) 0.027(2) Uani 1 d . .
H11 H 0.1426(3) 0.9158(5) 0.2271(3) 0.032 Uiso 1 calc R .
C12 C 0.1416(4) 0.9650(6) 0.2893(3) 0.039(2) Uani 1 d . .
H12 H 0.1248(4) 1.0194(6) 0.2809(3) 0.047 Uiso 1 calc R .
C13 C 0.1549(5) 0.9481(6) 0.3329(4) 0.044(2) Uani 1 d . .
H13 H 0.1480(5) 0.9907(6) 0.3544(4) 0.053 Uiso 1 calc R .
C14 C 0.1782(4) 0.8692(7) 0.3450(3) 0.044(2) Uani 1 d . .
H14 H 0.1864(4) 0.8573(7) 0.3751(3) 0.053 Uiso 1 calc R .
C15 C 0.1901(4) 0.8057(6) 0.3140(3) 0.035(2) Uani 1 d . .
H15 H 0.2062(4) 0.7514(6) 0.3230(3) 0.042 Uiso 1 calc R .
C16 C 0.2824(3) 0.7348(5) 0.2222(3) 0.024(2) Uani 1 d . .
C17 C 0.3277(4) 0.7601(5) 0.2563(3) 0.031(2) Uani 1 d . .
H17 H 0.3117(4) 0.7837(5) 0.2825(3) 0.037 Uiso 1 calc R .
C18 C 0.3953(4) 0.7507(6) 0.2514(4) 0.042(2) Uani 1 d . .
H18 H 0.4255(4) 0.7674(6) 0.2743(4) 0.050 Uiso 1 calc R .
C19 C 0.4183(4) 0.7168(6) 0.2131(4) 0.042(2) Uani 1 d . .
H19 H 0.4646(4) 0.7112(6) 0.2098(4) 0.051 Uiso 1 calc R .
C20 C 0.3748(4) 0.6905(5) 0.1789(3) 0.034(2) Uani 1 d . .
H20 H 0.3914(4) 0.6656(5) 0.1532(3) 0.041 Uiso 1 calc R .
C21 C 0.3068(4) 0.7012(5) 0.1832(3) 0.028(2) Uani 1 d . .
H21 H 0.2770(4) 0.6859(5) 0.1599(3) 0.033 Uiso 1 calc R .
C22 C 0.1614(3) 0.6435(5) 0.2451(2) 0.021(2) Uani 1 d . .
C23 C 0.1942(4) 0.5673(5) 0.2348(3) 0.028(2) Uani 1 d . .
H23 H 0.2335(4) 0.5689(5) 0.2187(3) 0.034 Uiso 1 calc R .
C24 C 0.1687(4) 0.4889(6) 0.2485(3) 0.038(2) Uani 1 d . .
H24 H 0.1908(4) 0.4375(6) 0.2415(3) 0.046 Uiso 1 calc R .
C25 C 0.1115(5) 0.4857(6) 0.2724(3) 0.040(2) Uani 1 d . .
H25 H 0.0954(5) 0.4324(6) 0.2822(3) 0.048 Uiso 1 calc R .
C26 C 0.0773(5) 0.5614(6) 0.2820(4) 0.041(2) Uani 1 d . .
H26 H 0.0377(5) 0.5592(6) 0.2978(4) 0.050 Uiso 1 calc R .
C27 C 0.1023(4) 0.6403(5) 0.2681(3) 0.031(2) Uani 1 d . .
H27 H 0.0793(4) 0.6915(5) 0.2742(3) 0.037 Uiso 1 calc R .
P3 P 0.03652(8) 0.76801(12) 0.05799(6) 0.0205(4) Uani 1 d . .
C28 C -0.0229(4) 0.8563(5) 0.0500(3) 0.029(2) Uani 1 d . .
C29 C -0.0093(4) 0.9348(5) 0.0691(3) 0.034(2) Uani 1 d . .
H29 H 0.0308(4) 0.9428(5) 0.0856(3) 0.040 Uiso 1 calc R .
C30 C -0.0548(5) 1.0034(7) 0.0642(4) 0.050(3) Uani 1 d . .
H30 H -0.0456(5) 1.0573(7) 0.0772(4) 0.060 Uiso 1 calc R .
C31 C -0.1132(5) 0.9898(7) 0.0400(4) 0.057(3) Uani 1 d . .
H31 H -0.1437(5) 1.0355(7) 0.0361(4) 0.068 Uiso 1 calc R .
C32 C -0.1279(5) 0.9115(8) 0.0216(4) 0.056(3) Uani 1 d . .
H32 H -0.1689(5) 0.9032(8) 0.0062(4) 0.068 Uiso 1 calc R .
C33 C -0.0828(4) 0.8442(7) 0.0253(3) 0.042(2) Uani 1 d . .
H33 H -0.0921(4) 0.7910(7) 0.0116(3) 0.051 Uiso 1 calc R .
C34 C 0.0789(4) 0.7515(5) 0.0071(3) 0.027(2) Uani 1 d . .
C35 C 0.1456(4) 0.7208(6) 0.0091(3) 0.039(2) Uani 1 d . .
H35 H 0.1686(4) 0.7154(6) 0.0365(3) 0.046 Uiso 1 calc R .
C36 C 0.1762(5) 0.6992(7) -0.0290(4) 0.050(3) Uani 1 d . .
H36 H 0.2205(5) 0.6793(7) -0.0274(4) 0.060 Uiso 1 calc R .
C37 C 0.1439(6) 0.7056(7) -0.0695(3) 0.050(3) Uani 1 d . .
H37 H 0.1661(6) 0.6916(7) -0.0955(3) 0.060 Uiso 1 calc R .
C38 C 0.0780(6) 0.7334(7) -0.0716(4) 0.056(3) Uani 1 d . .
H38 H 0.0546(6) 0.7362(7) -0.0990(4) 0.067 Uiso 1 calc R .
C39 C 0.0465(5) 0.7569(6) -0.0333(3) 0.037(2) Uani 1 d . .
H39 H 0.0022(5) 0.7768(6) -0.0351(3) 0.045 Uiso 1 calc R .
C40 C -0.0124(3) 0.6715(5) 0.0673(3) 0.026(2) Uani 1 d . .
C41 C 0.0087(4) 0.5932(6) 0.0516(3) 0.030(2) Uani 1 d . .
H41 H 0.0477(4) 0.5897(6) 0.0353(3) 0.036 Uiso 1 calc R .
C42 C -0.0279(5) 0.5197(6) 0.0599(3) 0.040(2) Uani 1 d . .
H42 H -0.0136(5) 0.4658(6) 0.0495(3) 0.047 Uiso 1 calc R .
C43 C -0.0856(5) 0.5259(6) 0.0835(3) 0.045(2) Uani 1 d . .
H43 H -0.1110(5) 0.4762(6) 0.0886(3) 0.054 Uiso 1 calc R .
C44 C -0.1063(5) 0.6041(7) 0.0998(4) 0.053(3) Uani 1 d . .
H44 H -0.1449(5) 0.6073(7) 0.1165(4) 0.063 Uiso 1 calc R .
C45 C -0.0699(4) 0.6780(6) 0.0914(3) 0.033(2) Uani 1 d . .
H45 H -0.0840(4) 0.7318(6) 0.1020(3) 0.039 Uiso 1 calc R .
C46 C 0.1822(8) 0.3440(10) 0.0683(5) 0.091(5) Uani 1 d . .
H46A H 0.1495(8) 0.3337(10) 0.0911(5) 0.109 Uiso 1 calc R .
H46B H 0.2112(8) 0.3915(10) 0.0784(5) 0.109 Uiso 1 calc R .
Cl1 Cl 0.2313(2) 0.2502(3) 0.0622(2) 0.113(2) Uani 1 d . .
Cl2 Cl 0.1412(4) 0.3735(4) 0.0206(2) 0.170(3) Uani 1 d . .
C47 C 0.1057(7) 0.0779(9) 0.1587(6) 0.086(5) Uani 1 d . .
H47A H 0.1221(7) 0.0302(9) 0.1408(6) 0.103 Uiso 1 calc R .
H47B H 0.1414(7) 0.0948(9) 0.1799(6) 0.103 Uiso 1 calc R .
Cl3 Cl 0.0372(2) 0.0450(2) 0.1865(2) 0.0886(11) Uani 1 d . .
Cl4 Cl 0.0849(4) 0.1643(5) 0.1247(3) 0.185(3) Uani 1 d . .

loop_
_atom_type_symbol
_atom_type_description
_atom_type_scat_dispersion_real
_atom_type_scat_dispersion_imag
_atom_type_scat_source
C C .0181 .0091 'International Tables Vol C Tables 4.2.6.8 and 6.1.1.4'
H H .0000 .0000 'International Tables Vol C Tables 4.2.6.8 and 6.1.1.4'
O O .0492 .0322 'International Tables Vol C Tables 4.2.6.8 and 6.1.1.4'
P P .2955 .4335 'International Tables Vol C Tables 4.2.6.8 and 6.1.1.4'
Br Br -.6763 1.2805 'International Tables Vol C Tables 4.2.6.8 and 6.1.1.4'
Hg Hg -4.2923 7.6849 'International Tables Vol C Tables 4.2.6.8 and 6.1.1.4'
Cl Cl .3639 .7018 'International Tables Vol C Tables 4.2.6.8 and 6.1.1.4'

loop_
_geom_angle_atom_site_label_1
_geom_angle_atom_site_label_2
_geom_angle_atom_site_label_3
_geom_angle
_geom_angle_site_symmetry_1
_geom_angle_site_symmetry_3
_geom_angle_publ_flag
P1 Hg1 Br1 157.70(5) . . ?
P1 Hg1 Br2 96.36(5) . . ?
Br1 Hg1 Br2 105.94(4) . . ?
C1 O1 P1 116.3(4) . . ?
O1 P1 C9 113.0(3) . . ?
O1 P1 C2 112.3(3) . . ?
C9 P1 C2 94.9(3) . . ?
O1 P1 Hg1 101.5(2) . . ?
C9 P1 Hg1 119.1(3) . . ?
C2 P1 Hg1 116.6(2) . . ?
C3 C2 P2 124.7(5) . . ?
C3 C2 P1 109.7(5) . . ?
P2 C2 P1 125.6(4) . . ?
C4 C3 C8 119.0(7) . . ?
C4 C3 C2 128.5(7) . . ?
C8 C3 C2 112.6(6) . . ?
C3 C4 C5 121.4(8) . . ?
C6 C5 C4 120.6(7) . . ?
C5 C6 C7 119.9(8) . . ?
C8 C7 C6 119.8(8) . . ?
C7 C8 C3 119.3(6) . . ?
C7 C8 C9 128.3(7) . . ?
C3 C8 C9 112.4(6) . . ?
C8 C9 P3 125.8(6) . . ?
C8 C9 P1 110.3(5) . . ?
P3 C9 P1 123.9(4) . . ?
C2 P2 C22 111.0(3) . . ?
C2 P2 C10 113.2(3) . . ?
C22 P2 C10 107.0(4) . . ?
C2 P2 C16 110.4(4) . . ?
C22 P2 C16 107.8(3) . . ?
C10 P2 C16 107.2(3) . . ?
C11 C10 C15 118.6(7) . . ?
C11 C10 P2 118.7(6) . . ?
C15 C10 P2 122.7(6) . . ?
C10 C11 C12 119.8(8) . . ?
C13 C12 C11 121.2(9) . . ?
C14 C13 C12 119.3(8) . . ?
C13 C14 C15 121.6(9) . . ?
C14 C15 C10 119.5(9) . . ?
C21 C16 C17 119.3(7) . . ?
C21 C16 P2 117.8(5) . . ?
C17 C16 P2 122.9(6) . . ?
C18 C17 C16 120.3(8) . . ?
C19 C18 C17 119.6(8) . . ?
C18 C19 C20 121.5(7) . . ?
C21 C20 C19 119.3(8) . . ?
C20 C21 C16 120.0(7) . . ?
C23 C22 C27 119.7(7) . . ?
C23 C22 P2 120.0(6) . . ?
C27 C22 P2 120.2(6) . . ?
C24 C23 C22 119.8(8) . . ?
C25 C24 C23 120.6(8) . . ?
C24 C25 C26 120.2(8) . . ?
C27 C26 C25 119.5(9) . . ?
C22 C27 C26 120.1(8) . . ?
C9 P3 C34 113.0(3) . . ?
C9 P3 C40 108.2(3) . . ?
C34 P3 C40 106.7(4) . . ?
C9 P3 C28 113.3(4) . . ?
C34 P3 C28 108.5(4) . . ?
C40 P3 C28 106.7(4) . . ?
C29 C28 C33 119.7(8) . . ?
C29 C28 P3 119.5(6) . . ?
C33 C28 P3 120.8(7) . . ?
C28 C29 C30 120.6(8) . . ?
C31 C30 C29 118.5(10) . . ?
C32 C31 C30 121.4(9) . . ?
C31 C32 C33 120.5(9) . . ?
C32 C33 C28 119.2(9) . . ?
C39 C34 C35 118.5(8) . . ?
C39 C34 P3 122.1(6) . . ?
C35 C34 P3 118.9(6) . . ?
C36 C35 C34 119.8(9) . . ?
C35 C36 C37 121.7(9) . . ?
C36 C37 C38 118.8(9) . . ?
C39 C38 C37 120.2(10) . . ?
C34 C39 C38 121.0(9) . . ?
C41 C40 C45 121.0(7) . . ?
C41 C40 P3 120.1(6) . . ?
C45 C40 P3 118.9(6) . . ?
C40 C41 C42 119.7(8) . . ?
C43 C42 C41 119.5(9) . . ?
C44 C43 C42 120.9(8) . . ?
C43 C44 C45 119.7(9) . . ?
C44 C45 C40 119.1(8) . . ?
Cl2 C46 Cl1 112.8(8) . . ?
Cl3 C47 Cl4 110.0(8) . . ?

loop_
_geom_bond_atom_site_label_1
_geom_bond_atom_site_label_2
_geom_bond_distance
_geom_bond_site_symmetry_2
_geom_bond_publ_flag
Hg1 P1 2.399(2) . ?
Hg1 Br1 2.4908(10) . ?
Hg1 Br2 2.7371(11) . ?
O1 C1 1.456(9) . ?
O1 P1 1.630(5) . ?
P1 C9 1.727(8) . ?
P1 C2 1.745(6) . ?
C2 C3 1.468(10) . ?
C2 P2 1.709(7) . ?
C3 C4 1.372(10) . ?
C3 C8 1.432(10) . ?
C4 C5 1.383(12) . ?
C5 C6 1.375(13) . ?
C6 C7 1.406(12) . ?
C7 C8 1.398(11) . ?
C8 C9 1.471(9) . ?
C9 P3 1.718(7) . ?
P2 C22 1.797(7) . ?
P2 C10 1.805(8) . ?
P2 C16 1.808(7) . ?
C10 C11 1.390(10) . ?
C10 C15 1.398(11) . ?
C11 C12 1.390(12) . ?
C12 C13 1.362(15) . ?
C13 C14 1.357(15) . ?
C14 C15 1.387(13) . ?
C16 C21 1.391(11) . ?
C16 C17 1.406(10) . ?
C17 C18 1.373(11) . ?
C18 C19 1.366(14) . ?
C19 C20 1.392(13) . ?
C20 C21 1.382(10) . ?
C22 C23 1.392(10) . ?
C22 C27 1.393(11) . ?
C23 C24 1.387(12) . ?
C24 C25 1.374(13) . ?
C25 C26 1.396(13) . ?
C26 C27 1.393(12) . ?
P3 C34 1.801(8) . ?
P3 C40 1.815(8) . ?
P3 C28 1.825(8) . ?
C28 C29 1.371(12) . ?
C28 C33 1.404(11) . ?
C29 C30 1.406(11) . ?
C30 C31 1.374(15) . ?
C31 C32 1.37(2) . ?
C32 C33 1.382(14) . ?
C34 C39 1.367(11) . ?
C34 C35 1.416(11) . ?
C35 C36 1.365(13) . ?
C36 C37 1.37(2) . ?
C37 C38 1.39(2) . ?
C38 C39 1.385(14) . ?
C40 C41 1.376(12) . ?
C40 C45 1.388(11) . ?
C41 C42 1.383(12) . ?
C42 C43 1.382(14) . ?
C43 C44 1.379(15) . ?
C44 C45 1.387(12) . ?
C46 Cl2 1.70(2) . ?
C46 Cl1 1.770(14) . ?
C47 Cl3 1.71(2) . ?
C47 Cl4 1.73(2) . ?

loop_
_geom_torsion_atom_site_label_1
_geom_torsion_atom_site_label_2
_geom_torsion_atom_site_label_3
_geom_torsion_atom_site_label_4
_geom_torsion
_geom_torsion_site_symmetry_1
_geom_torsion_site_symmetry_2
_geom_torsion_site_symmetry_3
_geom_torsion_site_symmetry_4
_geom_torsion_publ_flag
C1 O1 P1 C9 -49.1(6) . . . . ?
C1 O1 P1 C2 56.9(6) . . . . ?
C1 O1 P1 Hg1 -177.8(5) . . . . ?
Br1 Hg1 P1 O1 0.2(3) . . . . ?
Br2 Hg1 P1 O1 -179.6(2) . . . . ?
Br1 Hg1 P1 C9 -124.5(3) . . . . ?
Br2 Hg1 P1 C9 55.6(3) . . . . ?
Br1 Hg1 P1 C2 122.6(3) . . . . ?
Br2 Hg1 P1 C2 -57.2(3) . . . . ?
O1 P1 C2 C3 -115.9(5) . . . . ?
C9 P1 C2 C3 1.4(5) . . . . ?
Hg1 P1 C2 C3 127.5(4) . . . . ?
O1 P1 C2 P2 66.3(5) . . . . ?
C9 P1 C2 P2 -176.4(5) . . . . ?
Hg1 P1 C2 P2 -50.3(5) . . . . ?
P2 C2 C3 C4 -5.1(11) . . . . ?
P1 C2 C3 C4 177.1(6) . . . . ?
P2 C2 C3 C8 175.5(5) . . . . ?
P1 C2 C3 C8 -2.3(7) . . . . ?
C8 C3 C4 C5 -0.8(11) . . . . ?
C2 C3 C4 C5 179.8(8) . . . . ?
C3 C4 C5 C6 0.5(13) . . . . ?
C4 C5 C6 C7 -1.0(14) . . . . ?
C5 C6 C7 C8 1.9(13) . . . . ?
C6 C7 C8 C3 -2.2(12) . . . . ?
C6 C7 C8 C9 176.5(8) . . . . ?
C4 C3 C8 C7 1.7(11) . . . . ?
C2 C3 C8 C7 -178.8(7) . . . . ?
C4 C3 C8 C9 -177.3(7) . . . . ?
C2 C3 C8 C9 2.2(8) . . . . ?
C7 C8 C9 P3 1.9(12) . . . . ?
C3 C8 C9 P3 -179.3(5) . . . . ?
C7 C8 C9 P1 -179.9(7) . . . . ?
C3 C8 C9 P1 -1.1(8) . . . . ?
O1 P1 C9 C8 116.6(5) . . . . ?
C2 P1 C9 C8 -0.2(6) . . . . ?
Hg1 P1 C9 C8 -124.4(5) . . . . ?
O1 P1 C9 P3 -65.2(5) . . . . ?
C2 P1 C9 P3 178.0(5) . . . . ?
Hg1 P1 C9 P3 53.8(5) . . . . ?
C3 C2 P2 C22 -166.8(6) . . . . ?
P1 C2 P2 C22 10.7(6) . . . . ?
C3 C2 P2 C10 72.8(7) . . . . ?
P1 C2 P2 C10 -109.7(5) . . . . ?
C3 C2 P2 C16 -47.4(7) . . . . ?
P1 C2 P2 C16 130.1(5) . . . . ?
C2 P2 C10 C11 -12.9(7) . . . . ?
C22 P2 C10 C11 -135.4(6) . . . . ?
C16 P2 C10 C11 109.2(6) . . . . ?
C2 P2 C10 C15 166.2(6) . . . . ?
C22 P2 C10 C15 43.6(7) . . . . ?
C16 P2 C10 C15 -71.8(7) . . . . ?
C15 C10 C11 C12 2.0(11) . . . . ?
P2 C10 C11 C12 -178.9(6) . . . . ?
C10 C11 C12 C13 -0.7(12) . . . . ?
C11 C12 C13 C14 -1.0(13) . . . . ?
C12 C13 C14 C15 1.3(14) . . . . ?
C13 C14 C15 C10 0.1(13) . . . . ?
C11 C10 C15 C14 -1.7(11) . . . . ?
P2 C10 C15 C14 179.3(6) . . . . ?
C2 P2 C16 C21 -35.8(7) . . . . ?
C22 P2 C16 C21 85.6(7) . . . . ?
C10 P2 C16 C21 -159.6(6) . . . . ?
C2 P2 C16 C17 143.4(7) . . . . ?
C22 P2 C16 C17 -95.2(7) . . . . ?
C10 P2 C16 C17 19.7(8) . . . . ?
C21 C16 C17 C18 -0.9(12) . . . . ?
P2 C16 C17 C18 179.9(7) . . . . ?
C16 C17 C18 C19 0.3(14) . . . . ?
C17 C18 C19 C20 -0.8(14) . . . . ?
C18 C19 C20 C21 2.0(14) . . . . ?
C19 C20 C21 C16 -2.6(13) . . . . ?
C17 C16 C21 C20 2.1(12) . . . . ?
P2 C16 C21 C20 -178.6(6) . . . . ?
C2 P2 C22 C23 91.6(7) . . . . ?
C10 P2 C22 C23 -144.4(6) . . . . ?
C16 P2 C22 C23 -29.4(7) . . . . ?
C2 P2 C22 C27 -85.3(7) . . . . ?
C10 P2 C22 C27 38.7(7) . . . . ?
C16 P2 C22 C27 153.7(6) . . . . ?
C27 C22 C23 C24 -1.5(12) . . . . ?
P2 C22 C23 C24 -178.5(6) . . . . ?
C22 C23 C24 C25 -0.4(14) . . . . ?
C23 C24 C25 C26 1.8(14) . . . . ?
C24 C25 C26 C27 -1.3(15) . . . . ?
C23 C22 C27 C26 2.0(12) . . . . ?
P2 C22 C27 C26 178.9(7) . . . . ?
C25 C26 C27 C22 -0.6(14) . . . . ?
C8 C9 P3 C34 53.1(7) . . . . ?
P1 C9 P3 C34 -124.9(5) . . . . ?
C8 C9 P3 C40 171.0(6) . . . . ?
P1 C9 P3 C40 -6.9(6) . . . . ?
C8 C9 P3 C28 -70.9(7) . . . . ?
P1 C9 P3 C28 111.1(5) . . . . ?
C9 P3 C28 C29 19.6(9) . . . . ?
C34 P3 C28 C29 -106.8(7) . . . . ?
C40 P3 C28 C29 138.6(7) . . . . ?
C9 P3 C28 C33 -159.0(7) . . . . ?
C34 P3 C28 C33 74.6(8) . . . . ?
C40 P3 C28 C33 -40.0(8) . . . . ?
C33 C28 C29 C30 -0.1(14) . . . . ?
P3 C28 C29 C30 -178.7(8) . . . . ?
C28 C29 C30 C31 0.2(15) . . . . ?
C29 C30 C31 C32 1.1(17) . . . . ?
C30 C31 C32 C33 -2.6(19) . . . . ?
C31 C32 C33 C28 2.7(17) . . . . ?
C29 C28 C33 C32 -1.4(15) . . . . ?
P3 C28 C33 C32 177.2(8) . . . . ?
C9 P3 C34 C39 -165.8(7) . . . . ?
C40 P3 C34 C39 75.3(8) . . . . ?
C28 P3 C34 C39 -39.3(8) . . . . ?
C9 P3 C34 C35 22.7(8) . . . . ?
C40 P3 C34 C35 -96.2(7) . . . . ?
C28 P3 C34 C35 149.2(7) . . . . ?
C39 C34 C35 C36 1.3(13) . . . . ?
P3 C34 C35 C36 173.1(8) . . . . ?
C34 C35 C36 C37 -0.5(15) . . . . ?
C35 C36 C37 C38 -1.3(16) . . . . ?
C36 C37 C38 C39 2.3(16) . . . . ?
C35 C34 C39 C38 -0.3(14) . . . . ?
P3 C34 C39 C38 -171.8(8) . . . . ?
C37 C38 C39 C34 -1.5(16) . . . . ?
C9 P3 C40 C41 -92.8(7) . . . . ?
C34 P3 C40 C41 29.1(7) . . . . ?
C28 P3 C40 C41 145.0(6) . . . . ?
C9 P3 C40 C45 85.4(7) . . . . ?
C34 P3 C40 C45 -152.6(6) . . . . ?
C28 P3 C40 C45 -36.8(8) . . . . ?
C45 C40 C41 C42 0.0(12) . . . . ?
P3 C40 C41 C42 178.2(6) . . . . ?
C40 C41 C42 C43 0.7(13) . . . . ?
C41 C42 C43 C44 -1.5(15) . . . . ?
C42 C43 C44 C45 1.7(17) . . . . ?
C43 C44 C45 C40 -1.0(15) . . . . ?
C41 C40 C45 C44 0.2(13) . . . . ?
P3 C40 C45 C44 -178.0(8) . . . . ?
